data_8000165
loop_
_publ_author_name
'Sasamori, Takahiro'
'Ozaki, Shuhei'
'Tokitoh, Norihiro'

_publ_section_title
;
 Unexpected Reaction of an Overcrowded 9,10-Dihydroanthrylchlorosilane
 Leading to the Formation of a Dibenzo-7-silanorbornadiene Derivative
;
_journal_issue 5
_journal_name_full 'Chemistry Letters'
_journal_page_first 588
_journal_paper_doi 10.1246/cl.2007.588
_journal_volume 36
_journal_year 2007
_chemical_formula_moiety 'C41 H70 Si7'
_chemical_formula_sum 'C41 H70 Si7'
_chemical_formula_weight 759.60
_chemical_name_common dibenzo-7-silanorbornadiene
_chemical_name_systematic
; 
 dibenzo-7-silanorbornadiene 
;
_space_group_IT_number 2
_symmetry_cell_setting triclinic
_symmetry_Int_Tables_number 2
_symmetry_space_group_name_Hall '-P 1'
_symmetry_space_group_name_H-M 'P -1'
_atom_sites_solution_hydrogens geom
_atom_sites_solution_primary direct
_atom_sites_solution_secondary difmap
_audit_creation_date 2006-08-18
_audit_creation_method SHELXL-97
_cell_angle_alpha 100.369(5)
_cell_angle_beta 92.3857(1)
_cell_angle_gamma 115.551(4)
_cell_formula_units_Z 2
_cell_length_a 12.6722(12)
_cell_length_b 14.2473(19)
_cell_length_c 14.8856(13)
_cell_measurement_temperature 103(2)
_cell_measurement_theta_max 25.5
_cell_measurement_theta_min 3.43
_cell_volume 2363.5(4)
_computing_cell_refinement CrystalClear
_computing_data_collection CrystalClear
_computing_data_reduction CrystalClear
_computing_structure_refinement 'SHELXL-97 (Sheldrick, 1997)'
_computing_structure_solution SIR-97
_diffrn_ambient_temperature 103(2)
_diffrn_detector_area_resol_mean 7.31
_diffrn_measured_fraction_theta_full 0.983
_diffrn_measured_fraction_theta_max 0.983
_diffrn_measurement_device_type 'Rigaku Mercury'
_diffrn_measurement_method \w
_diffrn_radiation_monochromator graphite
_diffrn_radiation_source 'fine-focus sealed tube'
_diffrn_radiation_type MoK\a
_diffrn_radiation_wavelength 0.71070
_diffrn_reflns_av_R_equivalents 0.0164
_diffrn_reflns_av_sigmaI/netI 0.0196
_diffrn_reflns_limit_h_max 15
_diffrn_reflns_limit_h_min -15
_diffrn_reflns_limit_k_max 17
_diffrn_reflns_limit_k_min -17
_diffrn_reflns_limit_l_max 18
_diffrn_reflns_limit_l_min -18
_diffrn_reflns_number 20008
_diffrn_reflns_theta_full 25.50
_diffrn_reflns_theta_max 25.50
_diffrn_reflns_theta_min 3.43
_exptl_absorpt_coefficient_mu 0.227
_exptl_absorpt_correction_T_max 0.9350
_exptl_absorpt_correction_T_min 0.9146
_exptl_absorpt_correction_type multi-scan
_exptl_absorpt_process_details 'Jacobson, R. (1998) Private communication'
_exptl_crystal_colour colorless
_exptl_crystal_density_diffrn 1.067
_exptl_crystal_density_method 'not measured'
_exptl_crystal_description prism
_exptl_crystal_F_000 828
_exptl_crystal_size_max 0.40
_exptl_crystal_size_mid 0.30
_exptl_crystal_size_min 0.30
_refine_diff_density_max 0.412
_refine_diff_density_min -0.257
_refine_diff_density_rms 0.044
_refine_ls_extinction_coef none
_refine_ls_extinction_method none
_refine_ls_goodness_of_fit_ref 1.041
_refine_ls_hydrogen_treatment mixed
_refine_ls_matrix_type full
_refine_ls_number_parameters 713
_refine_ls_number_reflns 8664
_refine_ls_number_restraints 0
_refine_ls_restrained_S_all 1.041
_refine_ls_R_factor_all 0.0365
_refine_ls_R_factor_gt 0.0332
_refine_ls_shift/su_max 0.001
_refine_ls_shift/su_mean 0.000
_refine_ls_structure_factor_coef Fsqd
_refine_ls_weighting_details 'calc w=1/[\s^2^(Fo^2^)+(0.0511P)^2^+0.9390P] where P=(Fo^2^+2Fc^2^)/3'
_refine_ls_weighting_scheme calc
_refine_ls_wR_factor_gt 0.0873
_refine_ls_wR_factor_ref 0.0897
_reflns_number_gt 7946
_reflns_number_total 8664
_reflns_threshold_expression >2sigma(I)
_cod_data_source_file 36-588sup1.cif
_cod_data_source_block compound1
_cod_original_cell_volume 2363.4(4)
_cod_original_sg_symbol_Hall '    -P 1'
_cod_database_code 8000165

loop_
_symmetry_equiv_pos_as_xyz
'x, y, z'
'-x, -y, -z'

loop_
_atom_site_label
_atom_site_type_symbol
_atom_site_fract_x
_atom_site_fract_y
_atom_site_fract_z
_atom_site_U_iso_or_equiv
_atom_site_adp_type
_atom_site_occupancy
_atom_site_symmetry_multiplicity
_atom_site_calc_flag
Si1 Si 0.55163(3) 0.41634(3) 0.27760(3) 0.01567(9) Uani 1 1 d
H1 H 0.4745(15) 0.4523(14) 0.3232(12) 0.026(4) Uiso 1 1 d
C1 C 0.71318(13) 0.51787(11) 0.32811(11) 0.0214(3) Uani 1 1 d
H2 H 0.7454(14) 0.5223(13) 0.3865(12) 0.018(4) Uiso 1 1 d
C2 C 0.77611(13) 0.49308(11) 0.24955(11) 0.0243(3) Uani 1 1 d
C3 C 0.88438(14) 0.48992(13) 0.25380(14) 0.0326(4) Uani 1 1 d
H3 H 0.9227(15) 0.5013(13) 0.3090(12) 0.017(4) Uiso 1 1 d
C4 C 0.92714(16) 0.46819(14) 0.17155(16) 0.0400(5) Uani 1 1 d
H4 H 0.999(2) 0.4683(18) 0.1780(15) 0.052(6) Uiso 1 1 d
C5 C 0.86392(16) 0.44992(14) 0.08719(14) 0.0380(4) Uani 1 1 d
H5 H 0.896(2) 0.4349(18) 0.0293(16) 0.055(6) Uiso 1 1 d
C6 C 0.75603(15) 0.45322(12) 0.08238(12) 0.0293(4) Uani 1 1 d
H6 H 0.7094(18) 0.4374(16) 0.0209(14) 0.037(5) Uiso 1 1 d
C7 C 0.71207(13) 0.47449(11) 0.16375(11) 0.0225(3) Uani 1 1 d
C8 C 0.59881(13) 0.48420(11) 0.17463(10) 0.0194(3) Uani 1 1 d
H7 H 0.5472(14) 0.4645(13) 0.1174(11) 0.018(4) Uiso 1 1 d
C9 C 0.63032(13) 0.59478(11) 0.23098(10) 0.0213(3) Uani 1 1 d
C10 C 0.59425(15) 0.66804(12) 0.20959(11) 0.0268(3) Uani 1 1 d
H8 H 0.5434(17) 0.6505(15) 0.1505(13) 0.032(5) Uiso 1 1 d
C11 C 0.62850(17) 0.76431(13) 0.27321(12) 0.0331(4) Uani 1 1 d
H9 H 0.6018(17) 0.8157(16) 0.2578(13) 0.040(5) Uiso 1 1 d
C12 C 0.69603(16) 0.78536(13) 0.35605(12) 0.0331(4) Uani 1 1 d
H10 H 0.7166(16) 0.8495(16) 0.3999(13) 0.033(5) Uiso 1 1 d
C13 C 0.72938(15) 0.71030(12) 0.37933(12) 0.0282(3) Uani 1 1 d
H11 H 0.7752(15) 0.7236(13) 0.4353(12) 0.022(4) Uiso 1 1 d
C14 C 0.69589(13) 0.61462(11) 0.31619(11) 0.0226(3) Uani 1 1 d
C15 C 0.48106(11) 0.26782(10) 0.26364(9) 0.0143(3) Uani 1 1 d
C16 C 0.52303(11) 0.21112(10) 0.31191(9) 0.0141(3) Uani 1 1 d
C17 C 0.44832(12) 0.10501(11) 0.31226(9) 0.0160(3) Uani 1 1 d
H12 H 0.4769(14) 0.0685(13) 0.3472(11) 0.017(4) Uiso 1 1 d
C18 C 0.33466(12) 0.05046(11) 0.26376(9) 0.0160(3) Uani 1 1 d
C19 C 0.29527(12) 0.10589(11) 0.21404(9) 0.0165(3) Uani 1 1 d
H13 H 0.2210(15) 0.0718(13) 0.1825(11) 0.021(4) Uiso 1 1 d
C20 C 0.36538(12) 0.21321(11) 0.21394(9) 0.0148(3) Uani 1 1 d
C21 C 0.64674(12) 0.26138(11) 0.36415(9) 0.0158(3) Uani 1 1 d
H14 H 0.6910(15) 0.3302(15) 0.3505(12) 0.024(4) Uiso 1 1 d
C22 C 0.25991(12) -0.06609(11) 0.26353(10) 0.0189(3) Uani 1 1 d
H15 H 0.3044(15) -0.0863(13) 0.3073(12) 0.022(4) Uiso 1 1 d
C23 C 0.31496(12) 0.26970(11) 0.16153(9) 0.0168(3) Uani 1 1 d
H16 H 0.3712(15) 0.3383(14) 0.1631(11) 0.021(4) Uiso 1 1 d
Si2 Si 0.64524(4) 0.29654(3) 0.49289(3) 0.02111(10) Uani 1 1 d
Si3 Si 0.73318(3) 0.18812(3) 0.31537(3) 0.02126(10) Uani 1 1 d
Si4 Si 0.12089(4) -0.09185(3) 0.31816(3) 0.02471(11) Uani 1 1 d
Si5 Si 0.24881(4) -0.15821(3) 0.14995(3) 0.02370(11) Uani 1 1 d
Si6 Si 0.19790(4) 0.29907(4) 0.21798(3) 0.02363(11) Uani 1 1 d
Si7 Si 0.28846(3) 0.21571(3) 0.03212(3) 0.01904(10) Uani 1 1 d
C24 C 0.54546(17) 0.36148(16) 0.51393(13) 0.0324(4) Uani 1 1 d
H17 H 0.472(2) 0.3165(18) 0.4853(15) 0.043(6) Uiso 1 1 d
H18 H 0.5394(19) 0.3741(17) 0.5769(16) 0.047(6) Uiso 1 1 d
H19 H 0.5762(19) 0.4285(19) 0.4924(15) 0.047(6) Uiso 1 1 d
C25 C 0.5928(2) 0.17748(17) 0.54593(13) 0.0402(4) Uani 1 1 d
H20 H 0.517(2) 0.1313(18) 0.5183(15) 0.046(6) Uiso 1 1 d
H21 H 0.647(2) 0.145(2) 0.5387(17) 0.064(7) Uiso 1 1 d
H22 H 0.588(2) 0.199(2) 0.6083(19) 0.066(7) Uiso 1 1 d
C26 C 0.79716(17) 0.39549(17) 0.55105(14) 0.0384(4) Uani 1 1 d
H23 H 0.851(2) 0.366(2) 0.5471(17) 0.065(7) Uiso 1 1 d
H24 H 0.792(2) 0.4123(19) 0.6128(17) 0.054(6) Uiso 1 1 d
H25 H 0.823(2) 0.457(2) 0.5277(19) 0.073(8) Uiso 1 1 d
C27 C 0.72229(16) 0.18023(15) 0.18850(11) 0.0293(4) Uani 1 1 d
H26 H 0.643(2) 0.1468(17) 0.1641(14) 0.041(5) Uiso 1 1 d
H27 H 0.762(2) 0.1426(19) 0.1595(16) 0.056(6) Uiso 1 1 d
H28 H 0.751(2) 0.246(2) 0.1754(15) 0.054(7) Uiso 1 1 d
C28 C 0.67830(19) 0.04795(16) 0.33197(16) 0.0395(4) Uani 1 1 d
H29 H 0.600(2) -0.006(2) 0.2858(17) 0.064(7) Uiso 1 1 d
H30 H 0.669(2) 0.045(2) 0.3922(18) 0.061(7) Uiso 1 1 d
H31 H 0.738(2) 0.0262(19) 0.3178(16) 0.061(7) Uiso 1 1 d
C29 C 0.89027(16) 0.2612(2) 0.37100(14) 0.0399(5) Uani 1 1 d
H32 H 0.9194(16) 0.3293(16) 0.3648(12) 0.024(5) Uiso 1 1 d
H33 H 0.933(2) 0.228(2) 0.3427(17) 0.066(7) Uiso 1 1 d
H34 H 0.899(2) 0.260(2) 0.4359(19) 0.065(7) Uiso 1 1 d
C30 C 0.1662(2) -0.00152(18) 0.43518(13) 0.0429(5) Uani 1 1 d
H35 H 0.208(2) 0.072(2) 0.4279(16) 0.061(7) Uiso 1 1 d
H36 H 0.222(3) -0.017(2) 0.470(2) 0.079(9) Uiso 1 1 d
H37 H 0.097(3) -0.013(2) 0.467(2) 0.085(9) Uiso 1 1 d
C31 C 0.00917(16) -0.06628(18) 0.25474(15) 0.0391(4) Uani 1 1 d
H38 H -0.012(2) -0.104(2) 0.1920(19) 0.065(7) Uiso 1 1 d
H39 H 0.038(2) 0.012(2) 0.2594(16) 0.057(7) Uiso 1 1 d
H40 H -0.062(2) -0.090(2) 0.2807(17) 0.067(7) Uiso 1 1 d
C32 C 0.0509(2) -0.23319(16) 0.33063(19) 0.0477(5) Uani 1 1 d
H41 H 0.018(2) -0.280(2) 0.270(2) 0.072(8) Uiso 1 1 d
H42 H -0.013(2) -0.241(2) 0.3694(18) 0.073(8) Uiso 1 1 d
H43 H 0.109(3) -0.247(2) 0.362(2) 0.091(10) Uiso 1 1 d
C33 C 0.10701(19) -0.20587(16) 0.07303(14) 0.0380(4) Uani 1 1 d
H44 H 0.092(2) -0.1466(19) 0.0624(15) 0.054(6) Uiso 1 1 d
H45 H 0.114(2) -0.243(2) 0.0178(18) 0.065(7) Uiso 1 1 d
H46 H 0.043(2) -0.2526(19) 0.0981(15) 0.049(6) Uiso 1 1 d
C34 C 0.2603(2) -0.27732(16) 0.17650(15) 0.0423(5) Uani 1 1 d
H47 H 0.334(2) -0.252(2) 0.2132(18) 0.067(7) Uiso 1 1 d
H48 H 0.256(2) -0.322(2) 0.1198(18) 0.066(7) Uiso 1 1 d
H49 H 0.199(3) -0.315(3) 0.211(2) 0.090(10) Uiso 1 1 d
C35 C 0.37352(19) -0.08748(17) 0.08738(14) 0.0376(4) Uani 1 1 d
H50 H 0.3698(18) -0.0287(18) 0.0710(14) 0.042(6) Uiso 1 1 d
H51 H 0.371(2) -0.133(2) 0.0336(17) 0.060(7) Uiso 1 1 d
H52 H 0.446(2) -0.0664(19) 0.1222(16) 0.054(7) Uiso 1 1 d
C36 C 0.21043(16) 0.29453(17) 0.34277(11) 0.0313(4) Uani 1 1 d
H53 H 0.289(2) 0.3385(17) 0.3719(15) 0.046(6) Uiso 1 1 d
H54 H 0.1896(19) 0.2236(19) 0.3479(15) 0.050(6) Uiso 1 1 d
H55 H 0.160(2) 0.3185(18) 0.3723(16) 0.055(6) Uiso 1 1 d
C37 C 0.2276(2) 0.43761(17) 0.20870(15) 0.0429(5) Uani 1 1 d
H56 H 0.218(2) 0.4457(19) 0.1492(17) 0.055(7) Uiso 1 1 d
H57 H 0.175(2) 0.456(2) 0.2409(17) 0.066(7) Uiso 1 1 d
H58 H 0.310(2) 0.493(2) 0.2378(18) 0.069(8) Uiso 1 1 d
C38 C 0.04489(15) 0.2048(2) 0.16148(13) 0.0386(5) Uani 1 1 d
H59 H 0.0341(19) 0.2014(17) 0.0960(16) 0.046(6) Uiso 1 1 d
H60 H 0.024(2) 0.137(2) 0.1692(15) 0.047(6) Uiso 1 1 d
H61 H -0.010(2) 0.225(2) 0.1886(18) 0.070(8) Uiso 1 1 d
C39 C 0.24813(16) 0.30539(15) -0.02339(12) 0.0292(4) Uani 1 1 d
H62 H 0.2389(17) 0.2837(15) -0.0902(14) 0.037(5) Uiso 1 1 d
H63 H 0.3075(18) 0.3760(17) -0.0084(13) 0.033(5) Uiso 1 1 d
H64 H 0.175(2) 0.3065(17) -0.0048(14) 0.046(6) Uiso 1 1 d
C40 C 0.17078(17) 0.07595(15) -0.00860(13) 0.0337(4) Uani 1 1 d
H65 H 0.161(2) 0.0632(18) -0.0722(17) 0.054(6) Uiso 1 1 d
H66 H 0.199(2) 0.0274(19) 0.0093(15) 0.051(6) Uiso 1 1 d
H67 H 0.101(2) 0.0648(19) 0.0125(17) 0.060(7) Uiso 1 1 d
C41 C 0.42875(15) 0.21742(15) -0.00345(12) 0.0276(3) Uani 1 1 d
H68 H 0.4192(17) 0.1865(16) -0.0660(15) 0.039(5) Uiso 1 1 d
H69 H 0.4917(19) 0.2891(17) 0.0109(14) 0.041(5) Uiso 1 1 d
H70 H 0.453(2) 0.1762(19) 0.0307(16) 0.056(7) Uiso 1 1 d

loop_
_atom_site_aniso_label
_atom_site_aniso_U_11
_atom_site_aniso_U_22
_atom_site_aniso_U_33
_atom_site_aniso_U_23
_atom_site_aniso_U_13
_atom_site_aniso_U_12
Si1 0.01519(19) 0.01211(18) 0.01978(19) 0.00413(14) 0.00274(14) 0.00589(15)
C1 0.0176(7) 0.0156(7) 0.0264(8) 0.0039(6) 0.0000(6) 0.0037(6)
C2 0.0174(7) 0.0108(7) 0.0405(9) 0.0057(6) 0.0078(6) 0.0022(6)
C3 0.0187(8) 0.0212(8) 0.0529(12) 0.0078(7) 0.0024(8) 0.0047(6)
C4 0.0192(8) 0.0254(9) 0.0745(14) 0.0092(8) 0.0183(9) 0.0088(7)
C5 0.0334(10) 0.0239(8) 0.0551(12) 0.0071(8) 0.0240(9) 0.0103(7)
C6 0.0313(9) 0.0166(7) 0.0386(10) 0.0063(6) 0.0158(7) 0.0085(6)
C7 0.0230(8) 0.0108(6) 0.0331(8) 0.0070(6) 0.0107(6) 0.0055(6)
C8 0.0221(7) 0.0154(7) 0.0220(7) 0.0063(6) 0.0063(6) 0.0082(6)
C9 0.0245(8) 0.0146(7) 0.0257(8) 0.0073(6) 0.0116(6) 0.0078(6)
C10 0.0356(9) 0.0216(8) 0.0296(8) 0.0114(6) 0.0129(7) 0.0157(7)
C11 0.0478(11) 0.0205(8) 0.0385(10) 0.0115(7) 0.0181(8) 0.0191(8)
C12 0.0427(10) 0.0145(7) 0.0381(10) 0.0018(7) 0.0170(8) 0.0096(7)
C13 0.0287(8) 0.0201(8) 0.0287(9) 0.0030(6) 0.0079(7) 0.0048(6)
C14 0.0206(7) 0.0138(7) 0.0303(8) 0.0060(6) 0.0098(6) 0.0038(6)
C15 0.0130(6) 0.0136(6) 0.0158(6) 0.0034(5) 0.0040(5) 0.0054(5)
C16 0.0146(6) 0.0151(6) 0.0140(6) 0.0023(5) 0.0029(5) 0.0081(5)
C17 0.0172(7) 0.0156(7) 0.0171(7) 0.0051(5) 0.0023(5) 0.0085(6)
C18 0.0181(7) 0.0143(7) 0.0149(6) 0.0026(5) 0.0034(5) 0.0065(5)
C19 0.0117(7) 0.0184(7) 0.0161(7) 0.0018(5) -0.0003(5) 0.0046(5)
C20 0.0147(6) 0.0172(7) 0.0144(6) 0.0039(5) 0.0036(5) 0.0086(5)
C21 0.0145(7) 0.0133(6) 0.0196(7) 0.0046(5) 0.0015(5) 0.0061(5)
C22 0.0182(7) 0.0148(7) 0.0197(7) 0.0039(5) -0.0018(5) 0.0042(6)
C23 0.0153(7) 0.0182(7) 0.0183(7) 0.0051(5) 0.0015(5) 0.0083(6)
Si2 0.0224(2) 0.0225(2) 0.0175(2) 0.00162(15) -0.00063(15) 0.01043(17)
Si3 0.0172(2) 0.0264(2) 0.0237(2) 0.00453(16) 0.00267(16) 0.01328(17)
Si4 0.0192(2) 0.0213(2) 0.0288(2) 0.00986(17) 0.00393(17) 0.00290(17)
Si5 0.0304(2) 0.0173(2) 0.0221(2) -0.00064(16) -0.00550(17) 0.01215(17)
Si6 0.0199(2) 0.0354(2) 0.0210(2) 0.00370(17) 0.00130(16) 0.01829(19)
Si7 0.0183(2) 0.0234(2) 0.0176(2) 0.00672(15) 0.00188(15) 0.01044(16)
C24 0.0338(10) 0.0410(10) 0.0261(9) 0.0028(8) 0.0079(7) 0.0214(8)
C25 0.0579(13) 0.0412(11) 0.0232(9) 0.0120(8) 0.0059(9) 0.0219(10)
C26 0.0331(10) 0.0421(11) 0.0297(10) -0.0103(8) -0.0100(7) 0.0157(9)
C27 0.0243(9) 0.0356(10) 0.0259(8) 0.0018(7) 0.0048(7) 0.0131(8)
C28 0.0484(12) 0.0354(10) 0.0525(12) 0.0158(9) 0.0149(10) 0.0321(9)
C29 0.0214(9) 0.0611(14) 0.0375(11) 0.0015(9) 0.0004(7) 0.0226(9)
C30 0.0460(12) 0.0504(13) 0.0303(10) 0.0084(8) 0.0130(9) 0.0192(10)
C31 0.0241(9) 0.0461(12) 0.0485(12) 0.0169(9) 0.0071(8) 0.0141(8)
C32 0.0351(11) 0.0304(10) 0.0712(15) 0.0266(10) 0.0136(11) 0.0024(8)
C33 0.0436(11) 0.0310(10) 0.0332(10) -0.0031(8) -0.0152(8) 0.0166(9)
C34 0.0629(14) 0.0281(9) 0.0384(11) -0.0024(8) -0.0122(10) 0.0280(10)
C35 0.0472(12) 0.0398(11) 0.0316(10) 0.0028(8) 0.0102(8) 0.0261(9)
C36 0.0226(8) 0.0498(11) 0.0223(8) 0.0034(7) 0.0034(6) 0.0186(8)
C37 0.0585(14) 0.0466(12) 0.0422(11) 0.0047(9) 0.0027(10) 0.0427(11)
C38 0.0199(8) 0.0676(15) 0.0274(9) 0.0066(9) 0.0021(7) 0.0201(9)
C39 0.0299(9) 0.0415(10) 0.0272(9) 0.0177(7) 0.0072(7) 0.0219(8)
C40 0.0324(10) 0.0320(9) 0.0256(9) 0.0024(7) -0.0016(7) 0.0062(8)
C41 0.0275(9) 0.0375(10) 0.0248(8) 0.0078(7) 0.0076(6) 0.0201(8)

loop_
_atom_type_symbol
_atom_type_description
_atom_type_scat_dispersion_real
_atom_type_scat_dispersion_imag
_atom_type_scat_source
C C 0.0033 0.0016 'International Tables Vol C Tables 4.2.6.8 and 6.1.1.4'
H H 0.0000 0.0000 'International Tables Vol C Tables 4.2.6.8 and 6.1.1.4'
Si Si 0.0817 0.0704 'International Tables Vol C Tables 4.2.6.8 and 6.1.1.4'

loop_
_geom_angle_atom_site_label_1
_geom_angle_atom_site_label_2
_geom_angle_atom_site_label_3
_geom_angle
C15 Si1 C8 122.34(6)
C15 Si1 C1 127.87(6)
C8 Si1 C1 80.47(7)
C15 Si1 H1 106.3(7)
C8 Si1 H1 109.2(7)
C1 Si1 H1 108.2(7)
C2 C1 C14 107.29(12)
C2 C1 Si1 99.44(10)
C14 C1 Si1 94.13(9)
C2 C1 H2 115.9(10)
C14 C1 H2 115.1(10)
Si1 C1 H2 121.9(10)
C3 C2 C7 119.94(15)
C3 C2 C1 128.71(16)
C7 C2 C1 111.32(13)
C2 C3 C4 118.78(18)
C2 C3 H3 118.1(11)
C4 C3 H3 123.1(11)
C5 C4 C3 121.16(17)
C5 C4 H4 123.4(14)
C3 C4 H4 115.4(14)
C4 C5 C6 120.40(17)
C4 C5 H5 120.3(13)
C6 C5 H5 119.3(13)
C5 C6 C7 119.11(18)
C5 C6 H6 119.9(11)
C7 C6 H6 120.9(11)
C6 C7 C2 120.60(15)
C6 C7 C8 127.95(15)
C2 C7 C8 111.42(13)
C7 C8 C9 108.10(12)
C7 C8 Si1 99.73(10)
C9 C8 Si1 93.84(9)
C7 C8 H7 114.6(9)
C9 C8 H7 114.2(10)
Si1 C8 H7 123.6(10)
C10 C9 C14 120.83(14)
C10 C9 C8 127.54(14)
C14 C9 C8 111.42(13)
C9 C10 C11 118.76(16)
C9 C10 H8 119.6(11)
C11 C10 H8 121.6(11)
C12 C11 C10 120.48(16)
C12 C11 H9 121.2(12)
C10 C11 H9 118.3(12)
C11 C12 C13 121.02(15)
C11 C12 H10 120.2(12)
C13 C12 H10 118.6(12)
C14 C13 C12 118.70(16)
C14 C13 H11 119.4(10)
C12 C13 H11 121.9(10)
C13 C14 C9 120.14(14)
C13 C14 C1 128.49(15)
C9 C14 C1 111.22(13)
C16 C15 C20 118.58(12)
C16 C15 Si1 125.33(10)
C20 C15 Si1 114.91(10)
C17 C16 C15 119.18(12)
C17 C16 C21 118.36(12)
C15 C16 C21 122.46(12)
C18 C17 C16 122.78(13)
C18 C17 H12 119.0(10)
C16 C17 H12 118.3(10)
C19 C18 C17 117.67(12)
C19 C18 C22 122.08(12)
C17 C18 C22 120.21(12)
C18 C19 C20 121.68(13)
C18 C19 H13 118.9(10)
C20 C19 H13 119.4(10)
C19 C20 C15 120.05(12)
C19 C20 C23 118.82(12)
C15 C20 C23 121.13(12)
C16 C21 Si2 111.30(9)
C16 C21 Si3 110.83(9)
Si2 C21 Si3 120.86(7)
C16 C21 H14 108.9(10)
Si2 C21 H14 102.2(10)
Si3 C21 H14 101.2(10)
C18 C22 Si4 113.44(10)
C18 C22 Si5 112.61(10)
Si4 C22 Si5 118.28(7)
C18 C22 H15 107.2(10)
Si4 C22 H15 101.4(10)
Si5 C22 H15 101.9(10)
C20 C23 Si6 114.06(9)
C20 C23 Si7 112.74(9)
Si6 C23 Si7 118.54(7)
C20 C23 H16 110.6(10)
Si6 C23 H16 100.1(10)
Si7 C23 H16 98.5(10)
C24 Si2 C25 108.84(10)
C24 Si2 C26 107.61(9)
C25 Si2 C26 109.11(11)
C24 Si2 C21 108.48(7)
C25 Si2 C21 112.81(8)
C26 Si2 C21 109.85(8)
C27 Si3 C29 111.25(9)
C27 Si3 C28 107.01(9)
C29 Si3 C28 106.14(11)
C27 Si3 C21 107.10(7)
C29 Si3 C21 109.98(8)
C28 Si3 C21 115.39(8)
C32 Si4 C31 108.78(10)
C32 Si4 C30 109.04(11)
C31 Si4 C30 107.75(11)
C32 Si4 C22 108.73(9)
C31 Si4 C22 115.32(8)
C30 Si4 C22 107.07(8)
C35 Si5 C33 108.66(10)
C35 Si5 C34 108.93(11)
C33 Si5 C34 108.30(10)
C35 Si5 C22 109.41(8)
C33 Si5 C22 113.36(8)
C34 Si5 C22 108.11(8)
C38 Si6 C36 109.23(9)
C38 Si6 C37 108.81(11)
C36 Si6 C37 108.92(10)
C38 Si6 C23 112.97(8)
C36 Si6 C23 109.88(7)
C37 Si6 C23 106.94(9)
C40 Si7 C39 108.74(9)
C40 Si7 C41 106.86(9)
C39 Si7 C41 110.82(8)
C40 Si7 C23 115.30(8)
C39 Si7 C23 107.60(7)
C41 Si7 C23 107.53(7)
Si2 C24 H17 109.6(13)
Si2 C24 H18 109.1(13)
H17 C24 H18 106.4(18)
Si2 C24 H19 110.2(13)
H17 C24 H19 110.9(18)
H18 C24 H19 110.6(18)
Si2 C25 H20 107.8(14)
Si2 C25 H21 109.9(15)
H20 C25 H21 113(2)
Si2 C25 H22 108.6(15)
H20 C25 H22 107(2)
H21 C25 H22 111(2)
Si2 C26 H23 112.3(16)
Si2 C26 H24 107.2(15)
H23 C26 H24 106(2)
Si2 C26 H25 110.2(17)
H23 C26 H25 112(2)
H24 C26 H25 110(2)
Si3 C27 H26 108.5(12)
Si3 C27 H27 111.3(14)
H26 C27 H27 110.4(18)
Si3 C27 H28 111.8(14)
H26 C27 H28 104.9(19)
H27 C27 H28 110(2)
Si3 C28 H29 111.5(13)
Si3 C28 H30 110.9(16)
H29 C28 H30 112(2)
Si3 C28 H31 107.0(15)
H29 C28 H31 108.0(19)
H30 C28 H31 107(2)
Si3 C29 H32 108.6(12)
Si3 C29 H33 109.2(16)
H32 C29 H33 110.7(19)
Si3 C29 H34 112.7(15)
H32 C29 H34 109.8(19)
H33 C29 H34 106(2)
Si4 C30 H35 108.2(14)
Si4 C30 H36 108.2(16)
H35 C30 H36 108(2)
Si4 C30 H37 110.5(17)
H35 C30 H37 112(2)
H36 C30 H37 110(2)
Si4 C31 H38 112.8(15)
Si4 C31 H39 110.5(13)
H38 C31 H39 111(2)
Si4 C31 H40 110.9(15)
H38 C31 H40 105(2)
H39 C31 H40 106(2)
Si4 C32 H41 109.2(16)
Si4 C32 H42 107.4(16)
H41 C32 H42 110(2)
Si4 C32 H43 109.2(18)
H41 C32 H43 112(2)
H42 C32 H43 108(2)
Si5 C33 H44 112.0(13)
Si5 C33 H45 106.6(16)
H44 C33 H45 110(2)
Si5 C33 H46 110.8(14)
H44 C33 H46 109.1(19)
H45 C33 H46 109(2)
Si5 C34 H47 106.9(15)
Si5 C34 H48 107.8(15)
H47 C34 H48 111(2)
Si5 C34 H49 111.7(18)
H47 C34 H49 108(2)
H48 C34 H49 111(2)
Si5 C35 H50 111.8(13)
Si5 C35 H51 110.0(15)
H50 C35 H51 107.3(19)
Si5 C35 H52 111.2(14)
H50 C35 H52 110.1(19)
H51 C35 H52 106(2)
Si6 C36 H53 110.6(13)
Si6 C36 H54 109.3(13)
H53 C36 H54 108.6(18)
Si6 C36 H55 109.8(14)
H53 C36 H55 108.7(19)
H54 C36 H55 109.9(19)
Si6 C37 H56 114.6(15)
Si6 C37 H57 108.0(16)
H56 C37 H57 107(2)
Si6 C37 H58 112.5(15)
H56 C37 H58 107(2)
H57 C37 H58 107(2)
Si6 C38 H59 112.9(13)
Si6 C38 H60 112.0(14)
H59 C38 H60 107.8(19)
Si6 C38 H61 110.3(16)
H59 C38 H61 108(2)
H60 C38 H61 106(2)
Si7 C39 H62 110.7(11)
Si7 C39 H63 111.8(12)
H62 C39 H63 105.6(16)
Si7 C39 H64 112.1(12)
H62 C39 H64 109.2(16)
H63 C39 H64 107.2(17)
Si7 C40 H65 106.1(14)
Si7 C40 H66 108.7(13)
H65 C40 H66 107.8(19)
Si7 C40 H67 113.5(15)
H65 C40 H67 110(2)
H66 C40 H67 111(2)
Si7 C41 H68 111.3(12)
Si7 C41 H69 110.7(12)
H68 C41 H69 110.8(17)
Si7 C41 H70 109.9(14)
H68 C41 H70 107.1(18)
H69 C41 H70 106.8(18)

loop_
_geom_bond_atom_site_label_1
_geom_bond_atom_site_label_2
_geom_bond_distance
Si1 C15 1.8746(14)
Si1 C8 1.9372(15)
Si1 C1 1.9428(15)
Si1 H1 1.428(17)
C1 C2 1.517(2)
C1 C14 1.525(2)
C1 H2 0.925(17)
C2 C3 1.391(2)
C2 C7 1.402(2)
C3 C4 1.397(3)
C3 H3 0.888(17)
C4 C5 1.380(3)
C4 H4 0.91(2)
C5 C6 1.388(3)
C5 H5 0.99(2)
C6 C7 1.393(2)
C6 H6 1.00(2)
C7 C8 1.512(2)
C8 C9 1.5163(19)
C8 H7 0.971(17)
C9 C10 1.385(2)
C9 C14 1.400(2)
C10 C11 1.397(2)
C10 H8 0.993(19)
C11 C12 1.379(3)
C11 H9 0.99(2)
C12 C13 1.398(3)
C12 H10 0.946(19)
C13 C14 1.389(2)
C13 H11 0.936(18)
C15 C16 1.4141(19)
C15 C20 1.4214(19)
C16 C17 1.3965(19)
C16 C21 1.5182(18)
C17 C18 1.3948(19)
C17 H12 0.958(17)
C18 C19 1.393(2)
C18 C22 1.5150(19)
C19 C20 1.3987(19)
C19 H13 0.911(17)
C20 C23 1.5143(19)
C21 Si2 1.8945(14)
C21 Si3 1.8964(14)
C21 H14 0.961(18)
C22 Si4 1.8891(15)
C22 Si5 1.9034(15)
C22 H15 1.002(17)
C23 Si6 1.8958(14)
C23 Si7 1.8988(14)
C23 H16 0.923(18)
Si2 C24 1.8684(18)
Si2 C25 1.870(2)
Si2 C26 1.8772(19)
Si3 C27 1.8673(17)
Si3 C29 1.8701(19)
Si3 C28 1.8780(19)
Si4 C32 1.867(2)
Si4 C31 1.867(2)
Si4 C30 1.869(2)
Si5 C35 1.862(2)
Si5 C33 1.8702(18)
Si5 C34 1.8729(19)
Si6 C38 1.8660(19)
Si6 C36 1.8728(17)
Si6 C37 1.876(2)
Si7 C40 1.8667(18)
Si7 C39 1.8668(17)
Si7 C41 1.8674(16)
C24 H17 0.90(2)
C24 H18 0.93(2)
C24 H19 0.98(2)
C25 H20 0.92(2)
C25 H21 0.99(3)
C25 H22 0.94(3)
C26 H23 0.94(3)
C26 H24 0.92(2)
C26 H25 0.93(3)
C27 H26 0.93(2)
C27 H27 0.95(2)
C27 H28 0.90(3)
C28 H29 1.07(3)
C28 H30 0.91(3)
C28 H31 0.95(3)
C29 H32 0.901(19)
C29 H33 0.93(3)
C29 H34 0.97(3)
C30 H35 0.97(3)
C30 H36 0.98(3)
C30 H37 0.99(3)
C31 H38 0.95(3)
C31 H39 1.00(3)
C31 H40 0.94(3)
C32 H41 0.97(3)
C32 H42 0.99(3)
C32 H43 0.97(3)
C33 H44 0.98(2)
C33 H45 0.92(3)
C33 H46 0.94(2)
C34 H47 0.95(3)
C34 H48 0.95(3)
C34 H49 0.96(3)
C35 H50 0.93(2)
C35 H51 0.92(3)
C35 H52 0.93(2)
C36 H53 0.95(2)
C36 H54 0.95(2)
C36 H55 0.93(2)
C37 H56 0.92(2)
C37 H57 0.94(3)
C37 H58 1.02(3)
C38 H59 0.97(2)
C38 H60 0.91(2)
C38 H61 0.94(3)
C39 H62 0.97(2)
C39 H63 0.94(2)
C39 H64 0.98(2)
C40 H65 0.92(2)
C40 H66 0.98(2)
C40 H67 0.90(3)
C41 H68 0.93(2)
C41 H69 0.96(2)
C41 H70 0.97(2)

loop_
_geom_torsion_atom_site_label_1
_geom_torsion_atom_site_label_2
_geom_torsion_atom_site_label_3
_geom_torsion_atom_site_label_4
_geom_torsion
C15 Si1 C1 C2 72.66(12)
C8 Si1 C1 C2 -51.16(10)
C15 Si1 C1 C14 -179.03(8)
C8 Si1 C1 C14 57.15(9)
C14 C1 C2 C3 120.66(17)
Si1 C1 C2 C3 -141.97(14)
C14 C1 C2 C7 -57.61(15)
Si1 C1 C2 C7 39.76(13)
C7 C2 C3 C4 0.1(2)
C1 C2 C3 C4 -178.06(15)
C2 C3 C4 C5 -0.1(3)
C3 C4 C5 C6 0.3(3)
C4 C5 C6 C7 -0.4(2)
C5 C6 C7 C2 0.4(2)
C5 C6 C7 C8 178.53(14)
C3 C2 C7 C6 -0.3(2)
C1 C2 C7 C6 178.18(13)
C3 C2 C7 C8 -178.65(13)
C1 C2 C7 C8 -0.21(16)
C6 C7 C8 C9 -120.54(16)
C2 C7 C8 C9 57.71(15)
C6 C7 C8 Si1 142.14(14)
C2 C7 C8 Si1 -39.62(13)
C15 Si1 C8 C7 -77.90(11)
C1 Si1 C8 C7 51.18(9)
C15 Si1 C8 C9 172.99(8)
C1 Si1 C8 C9 -57.94(9)
C7 C8 C9 C10 128.69(16)
Si1 C8 C9 C10 -129.76(14)
C7 C8 C9 C14 -56.55(16)
Si1 C8 C9 C14 45.00(12)
C14 C9 C10 C11 2.5(2)
C8 C9 C10 C11 176.85(14)
C9 C10 C11 C12 -0.6(2)
C10 C11 C12 C13 -1.6(3)
C11 C12 C13 C14 1.7(2)
C12 C13 C14 C9 0.2(2)
C12 C13 C14 C1 -174.94(14)
C10 C9 C14 C13 -2.4(2)
C8 C9 C14 C13 -177.51(13)
C10 C9 C14 C1 173.57(13)
C8 C9 C14 C1 -1.60(17)
C2 C1 C14 C13 -125.80(16)
Si1 C1 C14 C13 132.97(15)
C2 C1 C14 C9 58.71(15)
Si1 C1 C14 C9 -42.52(13)
C8 Si1 C15 C16 124.24(11)
C1 Si1 C15 C16 20.12(15)
C8 Si1 C15 C20 -68.40(11)
C1 Si1 C15 C20 -172.53(9)
C20 C15 C16 C17 -2.47(18)
Si1 C15 C16 C17 164.46(10)
C20 C15 C16 C21 177.81(11)
Si1 C15 C16 C21 -15.26(18)
C15 C16 C17 C18 2.6(2)
C21 C16 C17 C18 -177.67(12)
C16 C17 C18 C19 -0.6(2)
C16 C17 C18 C22 177.31(12)
C17 C18 C19 C20 -1.4(2)
C22 C18 C19 C20 -179.35(12)
C18 C19 C20 C15 1.5(2)
C18 C19 C20 C23 -177.49(12)
C16 C15 C20 C19 0.50(18)
Si1 C15 C20 C19 -167.76(10)
C16 C15 C20 C23 179.47(12)
Si1 C15 C20 C23 11.21(16)
C17 C16 C21 Si2 -76.25(13)
C15 C16 C21 Si2 103.47(13)
C17 C16 C21 Si3 61.27(14)
C15 C16 C21 Si3 -119.02(12)
C19 C18 C22 Si4 -65.06(15)
C17 C18 C22 Si4 117.10(12)
C19 C18 C22 Si5 72.67(15)
C17 C18 C22 Si5 -105.17(13)
C19 C20 C23 Si6 72.29(14)
C15 C20 C23 Si6 -106.69(12)
C19 C20 C23 Si7 -66.69(14)
C15 C20 C23 Si7 114.32(12)
C16 C21 Si2 C24 -44.52(12)
Si3 C21 Si2 C24 -177.18(9)
C16 C21 Si2 C25 76.14(13)
Si3 C21 Si2 C25 -56.52(12)
C16 C21 Si2 C26 -161.89(11)
Si3 C21 Si2 C26 65.45(11)
C16 C21 Si3 C27 52.08(12)
Si2 C21 Si3 C27 -175.06(9)
C16 C21 Si3 C29 173.09(11)
Si2 C21 Si3 C29 -54.05(12)
C16 C21 Si3 C28 -66.92(13)
Si2 C21 Si3 C28 65.94(12)
C18 C22 Si4 C32 -170.80(12)
Si5 C22 Si4 C32 54.03(12)
C18 C22 Si4 C31 66.75(13)
Si5 C22 Si4 C31 -68.42(12)
C18 C22 Si4 C30 -53.12(13)
Si5 C22 Si4 C30 171.71(10)
C18 C22 Si5 C35 20.66(13)
Si4 C22 Si5 C35 156.17(9)
C18 C22 Si5 C33 -100.78(12)
Si4 C22 Si5 C33 34.73(12)
C18 C22 Si5 C34 139.15(12)
Si4 C22 Si5 C34 -85.34(12)
C20 C23 Si6 C38 -102.53(12)
Si7 C23 Si6 C38 33.92(12)
C20 C23 Si6 C36 19.72(13)
Si7 C23 Si6 C36 156.17(9)
C20 C23 Si6 C37 137.79(12)
Si7 C23 Si6 C37 -85.76(11)
C20 C23 Si7 C40 66.72(13)
Si6 C23 Si7 C40 -70.27(11)
C20 C23 Si7 C39 -171.76(10)
Si6 C23 Si7 C39 51.24(10)
C20 C23 Si7 C41 -52.34(12)
Si6 C23 Si7 C41 170.67(9)
